data_7109366
loop_
_publ_author_name
'Xuequan Wang'
'Hongbin Zhang'
'Xiaodong Yang'
'Jingfeng Zhao'
'Chengxue Pan'

_publ_section_title
;
 Enantioselective total synthesis of (+)-brazilin, (-)-brazilein and
 (+)-brazilide A
;
_journal_name_full Chem.Commun.
_journal_page_first 5405
_journal_paper_doi 10.1039/c3cc42385a
_journal_volume 49
_journal_year 2013
_chemical_formula_moiety 'C23 H18 O8'
_chemical_formula_sum 'C23 H18 O8'
_chemical_formula_weight 422.37
_chemical_name_systematic
;
?
;
_space_group_IT_number 14
_symmetry_cell_setting monoclinic
_symmetry_space_group_name_Hall '-P 2ybc'
_symmetry_space_group_name_H-M 'P 1 21/c 1'
_atom_sites_solution_hydrogens geom
_atom_sites_solution_primary direct
_atom_sites_solution_secondary difmap
_audit_creation_method SHELXL-97
_cell_angle_alpha 90.00
_cell_angle_beta 105.231(3)
_cell_angle_gamma 90.00
_cell_formula_units_Z 4
_cell_length_a 19.082(4)
_cell_length_b 8.1761(16)
_cell_length_c 12.919(3)
_cell_measurement_reflns_used 8380
_cell_measurement_temperature 100(2)
_cell_measurement_theta_max 30.00
_cell_measurement_theta_min 2.20
_cell_volume 1944.8(7)
_computing_cell_refinement 'Bruker SAINT'
_computing_data_collection 'Bruker APEX2'
_computing_data_reduction 'Bruker SAINT'
_computing_molecular_graphics 'Bruker SHELXTL'
_computing_publication_material 'Bruker SHELXTL'
_computing_structure_refinement 'SHELXL-97 (Sheldrick, 2008)'
_computing_structure_solution 'SHELXS-97 (Sheldrick, 2008)'
_diffrn_ambient_temperature 100(2)
_diffrn_measured_fraction_theta_full 0.921
_diffrn_measured_fraction_theta_max 0.921
_diffrn_measurement_device_type 'Bruker APEX-II CCD'
_diffrn_measurement_method '\f and \w scans'
_diffrn_radiation_monochromator graphite
_diffrn_radiation_source 'fine-focus sealed tube'
_diffrn_radiation_type MoK\a
_diffrn_radiation_wavelength 0.71073
_diffrn_reflns_av_R_equivalents 0.0482
_diffrn_reflns_av_sigmaI/netI 0.0474
_diffrn_reflns_limit_h_max 26
_diffrn_reflns_limit_h_min -26
_diffrn_reflns_limit_k_max 10
_diffrn_reflns_limit_k_min -11
_diffrn_reflns_limit_l_max 17
_diffrn_reflns_limit_l_min -18
_diffrn_reflns_number 19227
_diffrn_reflns_theta_full 30.45
_diffrn_reflns_theta_max 30.45
_diffrn_reflns_theta_min 1.11
_exptl_absorpt_coefficient_mu 0.110
_exptl_absorpt_correction_T_max 0.9858
_exptl_absorpt_correction_T_min 0.9298
_exptl_absorpt_correction_type multi-scan
_exptl_absorpt_process_details sadabs
_exptl_crystal_colour colourless
_exptl_crystal_density_diffrn 1.443
_exptl_crystal_density_method 'not measured'
_exptl_crystal_description prism
_exptl_crystal_F_000 880
_exptl_crystal_size_max 0.67
_exptl_crystal_size_mid 0.37
_exptl_crystal_size_min 0.13
_refine_diff_density_max 0.473
_refine_diff_density_min -0.329
_refine_diff_density_rms 0.068
_refine_ls_extinction_method none
_refine_ls_goodness_of_fit_ref 1.079
_refine_ls_hydrogen_treatment constr
_refine_ls_matrix_type full
_refine_ls_number_parameters 281
_refine_ls_number_reflns 5453
_refine_ls_number_restraints 0
_refine_ls_restrained_S_all 1.079
_refine_ls_R_factor_all 0.0675
_refine_ls_R_factor_gt 0.0469
_refine_ls_shift/su_max 0.001
_refine_ls_shift/su_mean 0.000
_refine_ls_structure_factor_coef Fsqd
_refine_ls_weighting_details 'calc w=1/[\s^2^(Fo^2^)+(0.0768P)^2^+0.6194P] where P=(Fo^2^+2Fc^2^)/3'
_refine_ls_weighting_scheme calc
_refine_ls_wR_factor_gt 0.1263
_refine_ls_wR_factor_ref 0.1455
_reflns_number_gt 4324
_reflns_number_total 5453
_reflns_threshold_expression >2sigma(I)
_cod_data_source_file c3cc42385a.txt
_cod_data_source_block a
_cod_original_cell_volume 1944.8(6)
_cod_original_sg_symbol_H-M P21/c
_cod_database_code 7109366

loop_
_symmetry_equiv_pos_as_xyz
'x, y, z'
'-x, y+1/2, -z+1/2'
'-x, -y, -z'
'x, -y-1/2, z-1/2'

loop_
_atom_site_label
_atom_site_type_symbol
_atom_site_fract_x
_atom_site_fract_y
_atom_site_fract_z
_atom_site_U_iso_or_equiv
_atom_site_adp_type
_atom_site_occupancy
_atom_site_symmetry_multiplicity
_atom_site_calc_flag
_atom_site_refinement_flags
O15 O 0.72045(7) 0.70227(15) 0.61971(10) 0.0288(3) Uani 1 1 d .
O7 O 0.59377(6) 0.25536(15) 1.04773(9) 0.0241(3) Uani 1 1 d .
O13 O 1.00694(6) 0.74292(14) 0.87580(9) 0.0219(2) Uani 1 1 d .
O11 O 0.90067(5) 0.65371(12) 0.89244(8) 0.0167(2) Uani 1 1 d .
O10 O 0.81826(6) 0.54207(14) 0.65533(8) 0.0216(2) Uani 1 1 d .
O1 O 0.77340(6) 0.07735(14) 0.87843(10) 0.0234(2) Uani 1 1 d .
O16 O 0.65744(6) 0.14696(16) 1.20430(10) 0.0284(3) Uani 1 1 d .
O3 O 0.95768(6) 0.22683(14) 0.89687(9) 0.0220(2) Uani 1 1 d .
H3 H 0.9735 0.2189 0.9638 0.033 Uiso 1 1 calc R
C15 C 0.76535(8) 0.62773(19) 0.68439(12) 0.0206(3) Uani 1 1 d .
C14 C 0.77363(8) 0.61154(18) 0.80361(12) 0.0184(3) Uani 1 1 d .
H14A H 0.7729 0.7204 0.8369 0.022 Uiso 1 1 calc R
H14B H 0.7340 0.5440 0.8176 0.022 Uiso 1 1 calc R
C11 C 0.84640(7) 0.52935(17) 0.84734(11) 0.0154(3) Uani 1 1 d .
C4 C 0.85409(7) 0.38325(17) 0.92660(11) 0.0151(3) Uani 1 1 d .
H4 H 0.8937 0.4101 0.9922 0.018 Uiso 1 1 calc R
C4A C 0.78628(7) 0.34462(17) 0.96150(11) 0.0164(3) Uani 1 1 d .
C5 C 0.75842(8) 0.45913(18) 1.02015(12) 0.0188(3) Uani 1 1 d .
H5 H 0.7835 0.5594 1.0400 0.023 Uiso 1 1 calc R
C6 C 0.69489(8) 0.4300(2) 1.05026(12) 0.0210(3) Uani 1 1 d .
H6 H 0.6761 0.5089 1.0898 0.025 Uiso 1 1 calc R
C7 C 0.65983(8) 0.2830(2) 1.02096(12) 0.0206(3) Uani 1 1 d .
C16 C 0.59998(8) 0.18731(19) 1.14572(12) 0.0196(3) Uani 1 1 d .
C17 C 0.52884(8) 0.17464(18) 1.17149(12) 0.0185(3) Uani 1 1 d .
C18 C 0.46403(8) 0.2205(2) 1.09916(13) 0.0219(3) Uani 1 1 d .
H18 H 0.4638 0.2553 1.0289 0.026 Uiso 1 1 calc R
C19 C 0.39970(8) 0.2152(2) 1.13000(14) 0.0245(3) Uani 1 1 d .
H19 H 0.3554 0.2480 1.0813 0.029 Uiso 1 1 calc R
C20 C 0.40023(8) 0.1618(2) 1.23234(13) 0.0243(3) Uani 1 1 d .
H20 H 0.3563 0.1596 1.2538 0.029 Uiso 1 1 calc R
C13 C 0.95579(8) 0.65211(18) 0.84490(12) 0.0175(3) Uani 1 1 d .
C10 C 0.86703(8) 0.46330(18) 0.74646(11) 0.0175(3) Uani 1 1 d .
C12 C 0.94350(8) 0.52591(19) 0.75753(12) 0.0204(3) Uani 1 1 d .
H12A H 0.9793 0.4360 0.7774 0.024 Uiso 1 1 calc R
H12B H 0.9477 0.5753 0.6895 0.024 Uiso 1 1 calc R
C9 C 0.85521(8) 0.27991(18) 0.74960(12) 0.0187(3) Uani 1 1 d .
H9A H 0.8846 0.2209 0.7088 0.022 Uiso 1 1 calc R
H9B H 0.8034 0.2519 0.7195 0.022 Uiso 1 1 calc R
C3 C 0.88013(8) 0.23768(18) 0.86891(12) 0.0180(3) Uani 1 1 d .
C8A C 0.74914(8) 0.19724(18) 0.93505(12) 0.0189(3) Uani 1 1 d .
C2 C 0.85064(8) 0.07604(19) 0.89740(13) 0.0221(3) Uani 1 1 d .
H2A H 0.8646 -0.0123 0.8544 0.027 Uiso 1 1 calc R
H2B H 0.8730 0.0517 0.9740 0.027 Uiso 1 1 calc R
C8 C 0.68530(8) 0.16569(19) 0.96430(12) 0.0213(3) Uani 1 1 d .
H8 H 0.6600 0.0654 0.9455 0.026 Uiso 1 1 calc R
C21 C 0.46441(9) 0.1118(2) 1.30306(13) 0.0242(3) Uani 1 1 d .
H21 H 0.4642 0.0729 1.3722 0.029 Uiso 1 1 calc R
C22 C 0.52910(8) 0.1185(2) 1.27332(12) 0.0220(3) Uani 1 1 d .
H22 H 0.5732 0.0849 1.3221 0.026 Uiso 1 1 calc R

loop_
_atom_site_aniso_label
_atom_site_aniso_U_11
_atom_site_aniso_U_22
_atom_site_aniso_U_33
_atom_site_aniso_U_23
_atom_site_aniso_U_13
_atom_site_aniso_U_12
O15 0.0331(6) 0.0269(6) 0.0251(6) 0.0087(5) 0.0054(5) 0.0036(5)
O7 0.0188(5) 0.0327(6) 0.0234(6) 0.0087(5) 0.0101(4) 0.0002(4)
O13 0.0209(5) 0.0233(5) 0.0230(5) 0.0002(4) 0.0087(4) -0.0066(4)
O11 0.0180(5) 0.0149(5) 0.0197(5) -0.0026(4) 0.0092(4) -0.0033(4)
O10 0.0266(5) 0.0233(6) 0.0160(5) 0.0019(4) 0.0072(4) 0.0002(4)
O1 0.0273(6) 0.0154(5) 0.0316(6) -0.0060(4) 0.0153(5) -0.0040(4)
O16 0.0206(5) 0.0387(7) 0.0273(6) 0.0106(5) 0.0087(4) 0.0046(5)
O3 0.0196(5) 0.0255(6) 0.0226(5) -0.0012(4) 0.0088(4) 0.0038(4)
C15 0.0234(7) 0.0171(7) 0.0219(7) 0.0027(5) 0.0070(6) -0.0033(5)
C14 0.0194(6) 0.0173(7) 0.0196(7) 0.0024(5) 0.0073(5) -0.0002(5)
C11 0.0168(6) 0.0143(6) 0.0170(6) -0.0013(5) 0.0080(5) -0.0030(5)
C4 0.0169(6) 0.0132(6) 0.0174(6) -0.0008(5) 0.0083(5) -0.0007(5)
C4A 0.0196(6) 0.0148(6) 0.0169(6) 0.0017(5) 0.0087(5) -0.0003(5)
C5 0.0232(7) 0.0161(7) 0.0197(7) 0.0005(5) 0.0103(5) -0.0003(5)
C6 0.0239(7) 0.0212(7) 0.0214(7) 0.0017(6) 0.0122(6) 0.0037(6)
C7 0.0179(6) 0.0253(8) 0.0211(7) 0.0064(6) 0.0099(5) 0.0003(5)
C16 0.0214(7) 0.0181(7) 0.0213(7) 0.0021(5) 0.0092(5) 0.0006(5)
C17 0.0200(6) 0.0161(6) 0.0213(7) 0.0009(5) 0.0089(5) -0.0014(5)
C18 0.0216(7) 0.0232(8) 0.0220(7) 0.0044(6) 0.0076(6) -0.0016(6)
C19 0.0195(7) 0.0253(8) 0.0286(8) 0.0040(6) 0.0065(6) 0.0002(6)
C20 0.0217(7) 0.0255(8) 0.0289(8) -0.0004(6) 0.0122(6) -0.0007(6)
C13 0.0182(6) 0.0170(7) 0.0191(6) 0.0028(5) 0.0083(5) 0.0005(5)
C10 0.0218(7) 0.0174(7) 0.0152(6) -0.0002(5) 0.0082(5) -0.0008(5)
C12 0.0223(7) 0.0205(7) 0.0228(7) -0.0021(6) 0.0138(5) -0.0031(6)
C9 0.0225(7) 0.0162(7) 0.0193(7) -0.0033(5) 0.0088(5) -0.0018(5)
C3 0.0191(6) 0.0163(7) 0.0211(7) -0.0007(5) 0.0100(5) 0.0009(5)
C8A 0.0234(7) 0.0154(6) 0.0199(7) 0.0004(5) 0.0095(5) 0.0005(5)
C2 0.0259(7) 0.0144(7) 0.0298(8) -0.0004(6) 0.0140(6) 0.0016(6)
C8 0.0223(7) 0.0190(7) 0.0242(7) 0.0019(6) 0.0089(6) -0.0037(6)
C21 0.0276(8) 0.0268(8) 0.0213(7) 0.0009(6) 0.0118(6) -0.0005(6)
C22 0.0231(7) 0.0226(7) 0.0210(7) 0.0020(6) 0.0071(5) 0.0000(6)

loop_
_atom_type_symbol
_atom_type_description
_atom_type_scat_dispersion_real
_atom_type_scat_dispersion_imag
_atom_type_scat_source
C C 0.0033 0.0016 'International Tables Vol C Tables 4.2.6.8 and 6.1.1.4'
H H 0.0000 0.0000 'International Tables Vol C Tables 4.2.6.8 and 6.1.1.4'
O O 0.0106 0.0060 'International Tables Vol C Tables 4.2.6.8 and 6.1.1.4'

loop_
_geom_angle_atom_site_label_1
_geom_angle_atom_site_label_2
_geom_angle_atom_site_label_3
_geom_angle
C16 O7 C7 115.41(12)
C13 O11 C11 111.57(11)
C15 O10 C10 111.72(11)
C8A O1 C2 112.99(12)
C3 O3 H3 109.5
O15 C15 O10 121.17(14)
O15 C15 C14 128.37(15)
O10 C15 C14 110.46(12)
C11 C14 C15 105.04(12)
C11 C14 H14A 110.7
C15 C14 H14A 110.7
C11 C14 H14B 110.7
C15 C14 H14B 110.7
H14A C14 H14B 108.8
O11 C11 C14 108.98(11)
O11 C11 C10 105.52(10)
C14 C11 C10 104.54(11)
O11 C11 C4 109.76(11)
C14 C11 C4 120.40(11)
C10 C11 C4 106.53(11)
C4A C4 C3 112.94(11)
C4A C4 C11 114.64(11)
C3 C4 C11 105.03(11)
C4A C4 H4 108.0
C3 C4 H4 108.0
C11 C4 H4 108.0
C8A C4A C5 118.14(13)
C8A C4A C4 121.83(12)
C5 C4A C4 120.02(13)
C6 C5 C4A 121.53(14)
C6 C5 H5 119.2
C4A C5 H5 119.2
C7 C6 C5 117.97(14)
C7 C6 H6 121.0
C5 C6 H6 121.0
C8 C7 C6 122.81(14)
C8 C7 O7 118.96(14)
C6 C7 O7 118.20(14)
O16 C16 O7 122.69(14)
O16 C16 C17 125.17(14)
O7 C16 C17 112.11(12)
C18 C17 C22 120.36(14)
C18 C17 C16 122.32(14)
C22 C17 C16 117.30(13)
C19 C18 C17 119.74(14)
C19 C18 H18 120.1
C17 C18 H18 120.1
C18 C19 C20 119.81(14)
C18 C19 H19 120.1
C20 C19 H19 120.1
C21 C20 C19 120.34(14)
C21 C20 H20 119.8
C19 C20 H20 119.8
O13 C13 O11 120.14(13)
O13 C13 C12 128.62(13)
O11 C13 C12 111.23(12)
O10 C10 C12 108.89(12)
O10 C10 C9 113.16(12)
C12 C10 C9 118.46(13)
O10 C10 C11 106.11(11)
C12 C10 C11 104.65(11)
C9 C10 C11 104.40(11)
C13 C12 C10 105.02(12)
C13 C12 H12A 110.7
C10 C12 H12A 110.7
C13 C12 H12B 110.7
C10 C12 H12B 110.7
H12A C12 H12B 108.8
C10 C9 C3 103.94(12)
C10 C9 H9A 111.0
C3 C9 H9A 111.0
C10 C9 H9B 111.0
C3 C9 H9B 111.0
H9A C9 H9B 109.0
O3 C3 C2 108.01(12)
O3 C3 C9 107.20(12)
C2 C3 C9 113.82(13)
O3 C3 C4 111.49(12)
C2 C3 C4 111.40(12)
C9 C3 C4 104.88(12)
O1 C8A C8 116.99(13)
O1 C8A C4A 121.77(13)
C8 C8A C4A 121.24(14)
O1 C2 C3 112.51(12)
O1 C2 H2A 109.1
C3 C2 H2A 109.1
O1 C2 H2B 109.1
C3 C2 H2B 109.1
H2A C2 H2B 107.8
C7 C8 C8A 118.30(14)
C7 C8 H8 120.9
C8A C8 H8 120.9
C20 C21 C22 120.23(15)
C20 C21 H21 119.9
C22 C21 H21 119.9
C21 C22 C17 119.48(14)
C21 C22 H22 120.3
C17 C22 H22 120.3

loop_
_geom_bond_atom_site_label_1
_geom_bond_atom_site_label_2
_geom_bond_distance
O15 C15 1.1949(19)
O7 C16 1.3592(19)
O7 C7 1.4102(18)
O13 C13 1.2077(18)
O11 C13 1.3502(17)
O11 C11 1.4591(16)
O10 C15 1.3600(19)
O10 C10 1.4461(17)
O1 C8A 1.3741(18)
O1 C2 1.4293(19)
O16 C16 1.2032(18)
O3 C3 1.4309(17)
O3 H3 0.8400
C15 C14 1.512(2)
C14 C11 1.512(2)
C14 H14A 0.9900
C14 H14B 0.9900
C11 C10 1.5539(19)
C11 C4 1.555(2)
C4 C4A 1.5113(19)
C4 C3 1.553(2)
C4 H4 1.0000
C4A C8A 1.394(2)
C4A C5 1.395(2)
C5 C6 1.387(2)
C5 H5 0.9500
C6 C7 1.380(2)
C6 H6 0.9500
C7 C8 1.371(2)
C16 C17 1.484(2)
C17 C18 1.391(2)
C17 C22 1.392(2)
C18 C19 1.387(2)
C18 H18 0.9500
C19 C20 1.390(2)
C19 H19 0.9500
C20 C21 1.383(2)
C20 H20 0.9500
C13 C12 1.502(2)
C10 C12 1.517(2)
C10 C9 1.518(2)
C12 H12A 0.9900
C12 H12B 0.9900
C9 C3 1.528(2)
C9 H9A 0.9900
C9 H9B 0.9900
C3 C2 1.519(2)
C8A C8 1.391(2)
C2 H2A 0.9900
C2 H2B 0.9900
C8 H8 0.9500
C21 C22 1.387(2)
C21 H21 0.9500
C22 H22 0.9500

loop_
_geom_hbond_atom_site_label_D
_geom_hbond_atom_site_label_H
_geom_hbond_atom_site_label_A
_geom_hbond_distance_DH
_geom_hbond_distance_HA
_geom_hbond_distance_DA
_geom_hbond_angle_DHA
_geom_hbond_site_symmetry_A
O3 H3 O13 0.84 2.03 2.8460(17) 163.4 3_767

loop_
_geom_torsion_atom_site_label_1
_geom_torsion_atom_site_label_2
_geom_torsion_atom_site_label_3
_geom_torsion_atom_site_label_4
_geom_torsion
C10 O10 C15 O15 179.27(14)
C10 O10 C15 C14 -0.80(17)
O15 C15 C14 C11 -170.30(16)
O10 C15 C14 C11 9.77(16)
C13 O11 C11 C14 -121.79(12)
C13 O11 C11 C10 -10.01(14)
C13 O11 C11 C4 104.41(13)
C15 C14 C11 O11 98.48(13)
C15 C14 C11 C10 -13.95(14)
C15 C14 C11 C4 -133.48(13)
O11 C11 C4 C4A 122.46(12)
C14 C11 C4 C4A -5.23(18)
C10 C11 C4 C4A -123.77(12)
O11 C11 C4 C3 -112.99(12)
C14 C11 C4 C3 119.32(13)
C10 C11 C4 C3 0.79(14)
C3 C4 C4A C8A -5.07(19)
C11 C4 C4A C8A 115.19(15)
C3 C4 C4A C5 176.14(13)
C11 C4 C4A C5 -63.60(17)
C8A C4A C5 C6 -1.1(2)
C4 C4A C5 C6 177.72(13)
C4A C5 C6 C7 0.4(2)
C5 C6 C7 C8 0.3(2)
C5 C6 C7 O7 -177.59(13)
C16 O7 C7 C8 93.40(17)
C16 O7 C7 C6 -88.64(17)
C7 O7 C16 O16 -2.9(2)
C7 O7 C16 C17 175.36(13)
O16 C16 C17 C18 -178.66(17)
O7 C16 C17 C18 3.1(2)
O16 C16 C17 C22 3.0(2)
O7 C16 C17 C22 -175.15(14)
C22 C17 C18 C19 2.1(2)
C16 C17 C18 C19 -176.13(14)
C17 C18 C19 C20 -1.0(2)
C18 C19 C20 C21 -0.9(3)
C11 O11 C13 O13 -176.90(13)
C11 O11 C13 C12 1.69(16)
C15 O10 C10 C12 -120.47(13)
C15 O10 C10 C9 105.58(14)
C15 O10 C10 C11 -8.31(15)
O11 C11 C10 O10 -101.08(12)
C14 C11 C10 O10 13.80(14)
C4 C11 C10 O10 142.28(11)
O11 C11 C10 C12 13.99(14)
C14 C11 C10 C12 128.87(12)
C4 C11 C10 C12 -102.65(13)
O11 C11 C10 C9 139.13(11)
C14 C11 C10 C9 -105.98(13)
C4 C11 C10 C9 22.50(14)
O13 C13 C12 C10 -174.01(15)
O11 C13 C12 C10 7.56(16)
O10 C10 C12 C13 100.22(13)
C9 C10 C12 C13 -128.62(14)
C11 C10 C12 C13 -12.90(15)
O10 C10 C9 C3 -152.30(11)
C12 C10 C9 C3 78.48(15)
C11 C10 C9 C3 -37.38(14)
C10 C9 C3 O3 -80.42(13)
C10 C9 C3 C2 160.20(12)
C10 C9 C3 C4 38.20(14)
C4A C4 C3 O3 -142.38(12)
C11 C4 C3 O3 92.00(13)
C4A C4 C3 C2 -21.64(17)
C11 C4 C3 C2 -147.26(12)
C4A C4 C3 C9 101.93(13)
C11 C4 C3 C9 -23.69(14)
C2 O1 C8A C8 -150.22(14)
C2 O1 C8A C4A 30.27(19)
C5 C4A C8A O1 -179.30(13)
C4 C4A C8A O1 1.9(2)
C5 C4A C8A C8 1.2(2)
C4 C4A C8A C8 -177.61(13)
C8A O1 C2 C3 -58.59(17)
O3 C3 C2 O1 176.51(12)
C9 C3 C2 O1 -64.58(17)
C4 C3 C2 O1 53.75(17)
C6 C7 C8 C8A -0.2(2)
O7 C7 C8 C8A 177.66(13)
O1 C8A C8 C7 179.92(14)
C4A C8A C8 C7 -0.6(2)
C19 C20 C21 C22 1.6(3)
C20 C21 C22 C17 -0.5(2)
C18 C17 C22 C21 -1.4(2)
C16 C17 C22 C21 176.94(14)
